data_4505377
loop_
_publ_author_name
'Weil, Matthias'
'Lengauer, Christian'
'F\"uglein, Ekkehard'
'Baran, Enrique J.'

_publ_section_title
;
 The Reversible \a \\rightarrow \b Phase Transition of Cu2As2O7
;
_journal_issue 6
_journal_name_full 'Crystal Growth &amp; Design'
_journal_page_first 1229
_journal_paper_doi 10.1021/cg049782o
_journal_volume 4
_journal_year 2004
_chemical_formula_structural 'Cu2 (As2 O7)'
_chemical_formula_sum 'As2 Cu2 O7'
_chemical_formula_weight 388.92
_chemical_name_common Copperpyroarsenate
_chemical_name_systematic
; 
Copper(II) diarsenate(V) 
;
_space_group_IT_number 15
_symmetry_cell_setting monoclinic
_symmetry_space_group_name_Hall '-C 2yc'
_symmetry_space_group_name_H-M 'C 1 2/c 1'
_atom_sites_solution_primary direct
_atom_sites_solution_secondary difmap
_audit_creation_method SHELXL-97
_cell_angle_alpha 90.00
_cell_angle_beta 111.03(2)
_cell_angle_gamma 90.00
_cell_formula_units_Z 4
_cell_length_a 7.237(3)
_cell_length_b 8.2557(17)
_cell_length_c 9.780(3)
_cell_measurement_reflns_used 25
_cell_measurement_temperature 293(2)
_cell_measurement_theta_max 16.04
_cell_measurement_theta_min 11.89
_cell_volume 545.4(3)
_computing_cell_refinement 'CAD4 express'
_computing_data_collection 'CAD4 express (Nonius, 1991)'
_computing_data_reduction 'Helena (Spek, 2003)'
_computing_molecular_graphics 'Atoms for Windows V5.1 (Dowty, 2000)'
_computing_publication_material SHELXL97
_computing_structure_refinement 'SHELXL97 (Sheldrick, 1997)'
_computing_structure_solution 'SHELXS97 (Sheldrick, 1997)'
_diffrn_ambient_temperature 293(2)
_diffrn_measured_fraction_theta_full 0.999
_diffrn_measured_fraction_theta_max 0.999
_diffrn_measurement_device_type 'CAD4 (Nonius)'
_diffrn_measurement_method \w/2\q
_diffrn_radiation_monochromator graphite
_diffrn_radiation_source 'fine-focus sealed tube'
_diffrn_radiation_type MoK\a
_diffrn_radiation_wavelength 0.71073
_diffrn_reflns_av_R_equivalents 0.0833
_diffrn_reflns_av_sigmaI/netI 0.0507
_diffrn_reflns_limit_h_max 11
_diffrn_reflns_limit_h_min -11
_diffrn_reflns_limit_k_max 13
_diffrn_reflns_limit_k_min -13
_diffrn_reflns_limit_l_max 15
_diffrn_reflns_limit_l_min -15
_diffrn_reflns_number 4627
_diffrn_reflns_theta_full 34.96
_diffrn_reflns_theta_max 34.96
_diffrn_reflns_theta_min 3.90
_diffrn_standards_decay_% 0
_diffrn_standards_interval_time 120
_diffrn_standards_number 3
_exptl_absorpt_coefficient_mu 19.821
_exptl_absorpt_correction_T_max 0.0850
_exptl_absorpt_correction_T_min 0.0158
_exptl_absorpt_correction_type numerical
_exptl_crystal_colour olive
_exptl_crystal_density_diffrn 4.736
_exptl_crystal_density_method 'not measured'
_exptl_crystal_description fragment
_exptl_crystal_F_000 720
_exptl_crystal_size_max 0.796
_exptl_crystal_size_mid 0.288
_exptl_crystal_size_min 0.252
_refine_diff_density_max 1.729
_refine_diff_density_min -1.767
_refine_diff_density_rms 0.281
_refine_ls_extinction_coef 0.081(3)
_refine_ls_extinction_expression Fc^*^=kFc[1+0.001xFc^2^\l^3^/sin(2\q)]^-1/4^
_refine_ls_extinction_method SHELXL
_refine_ls_goodness_of_fit_ref 1.169
_refine_ls_matrix_type full
_refine_ls_number_parameters 52
_refine_ls_number_reflns 1194
_refine_ls_number_restraints 0
_refine_ls_restrained_S_all 1.169
_refine_ls_R_factor_all 0.0287
_refine_ls_R_factor_gt 0.0278
_refine_ls_shift/su_max 0.000
_refine_ls_shift/su_mean 0.000
_refine_ls_structure_factor_coef Fsqd
_refine_ls_weighting_details 'w=1/[\s^2^(Fo^2^)+(0.0331P)^2^+1.3402P] where P=(Fo^2^+2Fc^2^)/3'
_refine_ls_weighting_scheme calc
_refine_ls_wR_factor_gt 0.0749
_refine_ls_wR_factor_ref 0.0755
_reflns_number_gt 1156
_reflns_number_total 1194
_reflns_threshold_expression I>2\s(I)
_cod_data_source_file cg049782osi20040706_123518.cif
_cod_data_source_block cu2as2o7
_cod_original_sg_symbol_H-M 'C 2/c'
_cod_database_code 4505377

loop_
_symmetry_equiv_pos_as_xyz
'x, y, z'
'-x, y, -z+1/2'
'x+1/2, y+1/2, z'
'-x+1/2, y+1/2, -z+1/2'
'-x, -y, -z'
'x, -y, z-1/2'
'-x+1/2, -y+1/2, -z'
'x+1/2, -y+1/2, z-1/2'

loop_
_atom_site_label
_atom_site_type_symbol
_atom_site_fract_x
_atom_site_fract_y
_atom_site_fract_z
_atom_site_U_iso_or_equiv
_atom_site_adp_type
_atom_site_occupancy
_atom_site_symmetry_multiplicity
_atom_site_calc_flag
_atom_site_refinement_flags
Cu Cu 0.47112(5) 0.18426(4) 0.00979(3) 0.01105(12) Uani 1 1 d .
As As 0.19984(3) 0.01061(3) 0.20548(3) 0.00779(11) Uani 1 1 d .
O1 O 0.1102(3) 0.4987(2) 0.1328(2) 0.0125(3) Uani 1 1 d .
O2 O 0.2309(3) 0.1668(2) 0.1076(2) 0.0123(3) Uani 1 1 d .
O3 O 0.3310(4) 0.3390(3) 0.3848(2) 0.0194(4) Uani 1 1 d .
O4 O 0.0000 0.0720(4) 0.2500 0.0248(6) Uani 1 2 d S

loop_
_atom_site_aniso_label
_atom_site_aniso_U_11
_atom_site_aniso_U_22
_atom_site_aniso_U_33
_atom_site_aniso_U_23
_atom_site_aniso_U_13
_atom_site_aniso_U_12
Cu 0.01361(18) 0.00652(17) 0.00996(17) 0.00009(8) 0.00051(12) 0.00064(9)
As 0.00889(16) 0.00727(16) 0.00667(16) 0.00055(6) 0.00211(11) -0.00064(6)
O1 0.0150(8) 0.0086(8) 0.0090(9) -0.0008(5) -0.0016(7) 0.0015(6)
O2 0.0138(8) 0.0111(7) 0.0135(8) 0.0054(6) 0.0067(6) 0.0020(6)
O3 0.0245(11) 0.0112(8) 0.0183(9) 0.0068(7) 0.0025(8) 0.0039(7)
O4 0.0182(13) 0.0277(16) 0.0362(17) 0.000 0.0193(12) 0.000

loop_
_atom_type_symbol
_atom_type_description
_atom_type_scat_dispersion_real
_atom_type_scat_dispersion_imag
_atom_type_scat_source
As As 0.0499 2.0058 'International Tables Vol C Tables 4.2.6.8 and 6.1.1.4'
Cu Cu 0.3201 1.2651 'International Tables Vol C Tables 4.2.6.8 and 6.1.1.4'
O O 0.0106 0.0060 'International Tables Vol C Tables 4.2.6.8 and 6.1.1.4'

loop_
_geom_angle_atom_site_label_1
_geom_angle_atom_site_label_2
_geom_angle_atom_site_label_3
_geom_angle
_geom_angle_site_symmetry_1
_geom_angle_site_symmetry_3
_geom_angle_publ_flag
O3 Cu O2 98.88(10) 2_655 7 ?
O3 Cu O1 94.02(9) 2_655 3_545 ?
O2 Cu O1 163.48(8) 7 3_545 ?
O3 Cu O1 148.74(10) 2_655 7 ?
O2 Cu O1 95.48(9) 7 7 ?
O1 Cu O1 78.33(10) 3_545 7 ?
O3 Cu O2 110.64(9) 2_655 . ?
O2 Cu O2 76.19(8) 7 . ?
O1 Cu O2 89.64(8) 3_545 . ?
O1 Cu O2 99.68(8) 7 . ?
O3 Cu Cu 126.72(7) 2_655 5_655 ?
O2 Cu Cu 132.70(6) 7 5_655 ?
O1 Cu Cu 39.30(6) 3_545 5_655 ?
O1 Cu Cu 39.03(6) 7 5_655 ?
O2 Cu Cu 96.01(5) . 5_655 ?
O3 Cu As 82.43(7) 2_655 7 ?
O2 Cu As 24.36(5) 7 7 ?
O1 Cu As 171.58(6) 3_545 7 ?
O1 Cu As 100.77(6) 7 7 ?
O2 Cu As 98.74(5) . 7 ?
Cu Cu As 139.192(17) 5_655 7 ?
O3 Cu O3 72.41(9) 2_655 8 ?
O2 Cu O3 110.46(7) 7 8 ?
O1 Cu O3 83.23(8) 3_545 8 ?
O1 Cu O3 76.58(7) 7 8 ?
O2 Cu O3 172.48(7) . 8 ?
Cu Cu O3 76.94(4) 5_655 8 ?
As Cu O3 88.42(4) 7 8 ?
O3 As O2 112.26(11) 4_545 . y
O3 As O1 111.22(10) 4_545 4_545 y
O2 As O1 110.55(9) . 4_545 y
O3 As O4 115.08(14) 4_545 . y
O2 As O4 102.40(12) . . y
O1 As O4 104.79(8) 4_545 . y
O3 As Cu 112.09(8) 4_545 7 y
O2 As Cu 28.66(7) . 7 ?
O1 As Cu 130.51(6) 4_545 7 ?
O4 As Cu 77.07(9) . 7 ?
O3 As Cu 138.79(8) 4_545 2_655 ?
O2 As Cu 86.72(7) . 2_655 ?
O1 As Cu 29.32(6) 4_545 2_655 ?
O4 As Cu 94.37(6) . 2_655 ?
Cu As Cu 101.789(14) 7 2_655 ?
O3 As Cu 89.23(8) 4_545 6_556 ?
O2 As Cu 136.72(7) . 6_556 ?
O1 As Cu 27.51(6) 4_545 6_556 ?
O4 As Cu 101.22(6) . 6_556 ?
Cu As Cu 157.425(12) 7 6_556 ?
Cu As Cu 55.690(15) 2_655 6_556 ?
O3 As Cu 20.23(9) 4_545 3_445 ?
O2 As Cu 115.56(7) . 3_445 ?
O1 As Cu 123.67(6) 4_545 3_445 ?
O4 As Cu 95.30(10) . 3_445 ?
Cu As Cu 104.940(17) 7 3_445 ?
Cu As Cu 152.987(12) 2_655 3_445 ?
Cu As Cu 97.635(15) 6_556 3_445 ?
O3 As Cu 93.10(9) 4_545 . ?
O2 As Cu 32.11(6) . . ?
O1 As Cu 96.21(7) 4_545 . ?
O4 As Cu 134.50(11) . . ?
Cu As Cu 58.895(13) 7 . ?
Cu As Cu 84.626(16) 2_655 . ?
Cu As Cu 114.808(16) 6_556 . ?
Cu As Cu 105.904(14) 3_445 . ?
O3 As Cu 50.73(9) 4_545 5_655 ?
O2 As Cu 77.47(6) . 5_655 ?
O1 As Cu 91.77(8) 4_545 5_655 ?
O4 As Cu 162.08(5) . 5_655 ?
Cu As Cu 97.509(14) 7 5_655 ?
Cu As Cu 103.485(16) 2_655 5_655 ?
Cu As Cu 90.264(15) 6_556 5_655 ?
Cu As Cu 69.321(13) 3_445 5_655 ?
Cu As Cu 47.708(12) . 5_655 ?
O3 As Cu 78.19(8) 4_545 4_545 ?
O2 As Cu 166.24(6) . 4_545 ?
O1 As Cu 71.79(7) 4_545 4_545 ?
O4 As Cu 64.27(10) . 4_545 ?
Cu As Cu 140.162(14) 7 4_545 ?
Cu As Cu 90.791(15) 2_655 4_545 ?
Cu As Cu 48.896(13) 6_556 4_545 ?
Cu As Cu 71.033(15) 3_445 4_545 ?
Cu As Cu 160.882(9) . 4_545 ?
Cu As Cu 116.244(12) 5_655 4_545 ?
O3 As Cu 143.49(9) 4_545 8_456 ?
O2 As Cu 95.77(7) . 8_456 ?
O1 As Cu 77.77(7) 4_545 8_456 ?
O4 As Cu 32.37(7) . 8_456 ?
Cu As Cu 81.548(15) 7 8_456 ?
Cu As Cu 62.224(14) 2_655 8_456 ?
Cu As Cu 85.448(14) 6_556 8_456 ?
Cu As Cu 125.650(14) 3_445 8_456 ?
Cu As Cu 121.834(12) . 8_456 ?
Cu As Cu 164.836(8) 5_655 8_456 ?
Cu As Cu 71.189(13) 4_545 8_456 ?
As O1 Cu 126.10(10) 4 3_455 ?
As O1 Cu 129.54(11) 4 7 ?
Cu O1 Cu 101.67(10) 3_455 7 ?
As O1 Cu 59.33(6) 4 4 ?
Cu O1 Cu 91.84(6) 3_455 4 ?
Cu O1 Cu 142.39(9) 7 4 ?
As O1 Cu 85.55(8) 4 . ?
Cu O1 Cu 122.79(8) 3_455 . ?
Cu O1 Cu 51.91(5) 7 . ?
Cu O1 Cu 141.97(6) 4 . ?
As O1 Cu 65.83(7) 4 8_456 ?
Cu O1 Cu 123.49(8) 3_455 8_456 ?
Cu O1 Cu 103.05(7) 7 8_456 ?
Cu O1 Cu 42.47(2) 4 8_456 ?
Cu O1 Cu 112.49(4) . 8_456 ?
As O1 Cu 32.99(4) 4 6_566 ?
Cu O1 Cu 93.81(6) 3_455 6_566 ?
Cu O1 Cu 161.64(9) 7 6_566 ?
Cu O1 Cu 45.22(2) 4 6_566 ?
Cu O1 Cu 111.06(5) . 6_566 ?
Cu O1 Cu 75.82(4) 8_456 6_566 ?
As O1 Cu 38.30(4) 4 2_655 ?
Cu O1 Cu 164.38(8) 3_455 2_655 ?
Cu O1 Cu 93.06(6) 7 2_655 ?
Cu O1 Cu 79.33(4) 4 2_655 ?
Cu O1 Cu 63.23(3) . 2_655 ?
Cu O1 Cu 56.65(3) 8_456 2_655 ?
Cu O1 Cu 70.81(4) 6_566 2_655 ?
As O1 Cu 81.17(7) 4 5_665 ?
Cu O1 Cu 67.74(6) 3_455 5_665 ?
Cu O1 Cu 106.32(7) 7 5_665 ?
Cu O1 Cu 111.29(4) 4 5_665 ?
Cu O1 Cu 73.51(4) . 5_665 ?
Cu O1 Cu 145.27(5) 8_456 5_665 ?
Cu O1 Cu 70.43(3) 6_566 5_665 ?
Cu O1 Cu 103.29(5) 2_655 5_665 ?
As O1 Cu 125.83(8) 4 5_565 ?
Cu O1 Cu 35.75(5) 3_455 5_565 ?
Cu O1 Cu 101.84(8) 7 5_565 ?
Cu O1 Cu 69.83(3) 4 5_565 ?
Cu O1 Cu 147.89(5) . 5_565 ?
Cu O1 Cu 89.48(4) 8_456 5_565 ?
Cu O1 Cu 96.49(4) 6_566 5_565 ?
Cu O1 Cu 145.49(5) 2_655 5_565 ?
Cu O1 Cu 102.09(4) 5_665 5_565 ?
As O1 Cu 128.44(9) 4 1_455 ?
Cu O1 Cu 91.75(7) 3_455 1_455 ?
Cu O1 Cu 55.25(5) 7 1_455 ?
Cu O1 Cu 89.79(4) 4 1_455 ?
Cu O1 Cu 103.08(4) . 1_455 ?
Cu O1 Cu 63.96(3) 8_456 1_455 ?
Cu O1 Cu 134.76(5) 6_566 1_455 ?
Cu O1 Cu 100.99(4) 2_655 1_455 ?
Cu O1 Cu 150.28(5) 5_665 1_455 ?
Cu O1 Cu 64.70(3) 5_565 1_455 ?
As O2 Cu 126.99(11) . 7 ?
As O2 Cu 124.88(10) . . ?
Cu O2 Cu 103.81(8) 7 . ?
As O2 Cu 65.62(6) . 2_655 ?
Cu O2 Cu 129.42(8) 7 2_655 ?
Cu O2 Cu 99.92(7) . 2_655 ?
As O2 Cu 78.61(7) . 5_655 ?
Cu O2 Cu 130.98(8) 7 5_655 ?
Cu O2 Cu 49.82(4) . 5_655 ?
Cu O2 Cu 98.25(5) 2_655 5_655 ?
As O2 Cu 44.26(5) . 3_445 ?
Cu O2 Cu 105.97(7) 7 3_445 ?
Cu O2 Cu 107.48(6) . 3_445 ?
Cu O2 Cu 108.41(4) 2_655 3_445 ?
Cu O2 Cu 60.76(3) 5_655 3_445 ?
As O2 Cu 134.75(8) . 3_455 ?
Cu O2 Cu 29.35(4) 7 3_455 ?
Cu O2 Cu 99.78(5) . 3_455 ?
Cu O2 Cu 103.07(4) 2_655 3_455 ?
Cu O2 Cu 145.77(4) 5_655 3_455 ?
Cu O2 Cu 133.38(5) 3_445 3_455 ?
As O2 Cu 29.16(5) . 6_556 ?
Cu O2 Cu 149.57(7) 7 6_556 ?
Cu O2 Cu 106.46(6) . 6_556 ?
Cu O2 Cu 41.16(2) 2_655 6_556 ?
Cu O2 Cu 73.63(3) 5_655 6_556 ?
Cu O2 Cu 67.69(3) 3_445 6_556 ?
Cu O2 Cu 138.17(4) 3_455 6_556 ?
As O2 Cu 65.16(6) . 8_456 ?
Cu O2 Cu 84.00(6) 7 8_456 ?
Cu O2 Cu 149.64(7) . 8_456 ?
Cu O2 Cu 55.53(3) 2_655 8_456 ?
Cu O2 Cu 141.37(4) 5_655 8_456 ?
Cu O2 Cu 98.10(3) 3_445 8_456 ?
Cu O2 Cu 72.60(3) 3_455 8_456 ?
Cu O2 Cu 68.23(3) 6_556 8_456 ?
As O3 Cu 142.58(16) 4 2_655 ?
As O3 Cu 106.29(11) 4 8_456 ?
Cu O3 Cu 107.59(9) 2_655 8_456 ?
As O3 Cu 64.40(7) 4 7 ?
Cu O3 Cu 125.01(9) 2_655 7 ?
Cu O3 Cu 97.81(6) 8_456 7 ?
As O3 Cu 62.36(7) 4 4 ?
Cu O3 Cu 135.78(9) 2_655 4 ?
Cu O3 Cu 49.62(4) 8_456 4 ?
Cu O3 Cu 97.74(5) 7 4 ?
As O3 Cu 46.35(6) 4 6_566 ?
Cu O3 Cu 114.70(9) 2_655 6_566 ?
Cu O3 Cu 95.14(5) 8_456 6_566 ?
Cu O3 Cu 110.39(5) 7 6_566 ?
Cu O3 Cu 48.39(3) 4 6_566 ?
As O3 Cu 80.05(8) 4 . ?
Cu O3 Cu 84.39(8) 2_655 . ?
Cu O3 Cu 139.63(7) 8_456 . ?
Cu O3 Cu 48.02(3) 7 . ?
Cu O3 Cu 138.89(5) 4 . ?
Cu O3 Cu 115.06(5) 6_566 . ?
As O3 Cu 96.59(10) 4 8_556 ?
Cu O3 Cu 46.04(6) 2_655 8_556 ?
Cu O3 Cu 143.75(7) 8_456 8_556 ?
Cu O3 Cu 117.55(6) 7 8_556 ?
Cu O3 Cu 126.30(6) 4 8_556 ?
Cu O3 Cu 80.54(4) 6_566 8_556 ?
Cu O3 Cu 71.10(4) . 8_556 ?
As O3 Cu 161.32(11) 4 6_556 ?
Cu O3 Cu 33.31(5) 2_655 6_556 ?
Cu O3 Cu 88.51(5) 8_456 6_556 ?
Cu O3 Cu 102.98(5) 7 6_556 ?
Cu O3 Cu 135.53(6) 4 6_556 ?
Cu O3 Cu 145.54(6) 6_566 6_556 ?
Cu O3 Cu 81.29(4) . 6_556 ?
Cu O3 Cu 76.58(4) 8_556 6_556 ?
As O3 Cu 27.72(6) 4 3_455 ?
Cu O3 Cu 158.85(10) 2_655 3_455 ?
Cu O3 Cu 92.03(5) 8_456 3_455 ?
Cu O3 Cu 41.59(3) 7 3_455 ?
Cu O3 Cu 63.65(3) 4 3_455 ?
Cu O3 Cu 69.97(3) 6_566 3_455 ?
Cu O3 Cu 75.37(4) . 3_455 ?
Cu O3 Cu 119.25(5) 8_556 3_455 ?
Cu O3 Cu 144.28(6) 6_556 3_455 ?
As O4 As 145.9(2) 2 . y
As O4 Cu 72.29(6) 2 8_456 ?
As O4 Cu 131.37(8) . 8_456 ?
As O4 Cu 131.37(8) 2 7 ?
As O4 Cu 72.29(6) . 7 ?
Cu O4 Cu 104.98(10) 8_456 7 ?
As O4 Cu 131.342(14) 2 2_655 ?
As O4 Cu 58.79(3) . 2_655 ?
Cu O4 Cu 72.83(4) 8_456 2_655 ?
Cu O4 Cu 89.96(5) 7 2_655 ?
As O4 Cu 58.79(3) 2 1_455 ?
As O4 Cu 131.342(14) . 1_455 ?
Cu O4 Cu 89.96(5) 8_456 1_455 ?
Cu O4 Cu 72.83(4) 7 1_455 ?
Cu O4 Cu 151.88(11) 2_655 1_455 ?
As O4 Cu 92.40(12) 2 3_445 ?
As O4 Cu 58.74(9) . 3_445 ?
Cu O4 Cu 161.88(8) 8_456 3_445 ?
Cu O4 Cu 92.36(2) 7 3_445 ?
Cu O4 Cu 113.09(5) 2_655 3_445 ?
Cu O4 Cu 90.19(3) 1_455 3_445 ?
As O4 Cu 58.74(9) 2 4_545 ?
As O4 Cu 92.40(12) . 4_545 ?
Cu O4 Cu 92.36(2) 8_456 4_545 ?
Cu O4 Cu 161.88(8) 7 4_545 ?
Cu O4 Cu 90.19(3) 2_655 4_545 ?
Cu O4 Cu 113.09(5) 1_455 4_545 ?
Cu O4 Cu 70.98(6) 3_445 4_545 ?
As O4 Cu 53.98(5) 2 5 ?
As O4 Cu 106.34(10) . 5 ?
Cu O4 Cu 122.023(11) 8_456 5 ?
Cu O4 Cu 96.147(14) 7 5 ?
Cu O4 Cu 161.29(9) 2_655 5 ?
Cu O4 Cu 46.139(15) 1_455 5 ?
Cu O4 Cu 49.17(3) 3_445 5 ?
Cu O4 Cu 78.56(6) 4_545 5 ?
As O4 Cu 106.34(10) 2 6_556 ?
As O4 Cu 53.98(5) . 6_556 ?
Cu O4 Cu 96.147(14) 8_456 6_556 ?
Cu O4 Cu 122.023(11) 7 6_556 ?
Cu O4 Cu 46.139(15) 2_655 6_556 ?
Cu O4 Cu 161.29(9) 1_455 6_556 ?
Cu O4 Cu 78.56(6) 3_445 6_556 ?
Cu O4 Cu 49.17(3) 4_545 6_556 ?
Cu O4 Cu 116.88(9) 5 6_556 ?
As O4 Cu 165.97(7) 2 . ?
As O4 Cu 30.84(7) . . ?
Cu O4 Cu 120.16(7) 8_456 . ?
Cu O4 Cu 42.756(12) 7 . ?
Cu O4 Cu 61.984(19) 2_655 . ?
Cu O4 Cu 112.16(3) 1_455 . ?
Cu O4 Cu 76.32(2) 3_445 . ?
Cu O4 Cu 123.13(5) 4_545 . ?
Cu O4 Cu 112.00(2) 5 . ?
Cu O4 Cu 79.897(16) 6_556 . ?
As O4 Cu 30.84(7) 2 2 ?
As O4 Cu 165.97(7) . 2 ?
Cu O4 Cu 42.756(12) 8_456 2 ?
Cu O4 Cu 120.16(7) 7 2 ?
Cu O4 Cu 112.16(3) 2_655 2 ?
Cu O4 Cu 61.984(19) 1_455 2 ?
Cu O4 Cu 123.13(5) 3_445 2 ?
Cu O4 Cu 76.32(2) 4_545 2 ?
Cu O4 Cu 79.897(16) 5 2 ?
Cu O4 Cu 112.00(2) 6_556 2 ?
Cu O4 Cu 158.05(8) . 2 ?

loop_
_geom_bond_atom_site_label_1
_geom_bond_atom_site_label_2
_geom_bond_distance
_geom_bond_site_symmetry_2
_geom_bond_publ_flag
Cu O3 1.920(2) 2_655 y
Cu O2 1.9392(19) 7 y
Cu O1 1.9840(19) 3_545 y
Cu O1 1.9954(19) 7 y
Cu O2 2.2682(18) . y
Cu Cu 3.0855(7) 5_655 y
Cu As 3.2301(5) 7 y
Cu O3 3.253(3) 8 y
As O3 1.641(2) 4_545 y
As O2 1.6678(18) . y
As O1 1.685(2) 4_545 y
As O4 1.7279(11) . y
As Cu 3.2301(5) 7 ?
As Cu 3.2732(7) 2_655 ?
As Cu 3.3316(6) 6_556 ?
As Cu 3.3737(6) 3_445 ?
As Cu 4.0333(6) 5_655 ?
As Cu 4.3587(6) 4_545 ?
As Cu 4.6321(6) 8_456 ?
O1 As 1.685(2) 4 ?
O1 Cu 1.9840(19) 3_455 ?
O1 Cu 1.9954(19) 7 ?
O1 Cu 4.046(2) 4 ?
O1 Cu 4.419(2) 8_456 ?
O1 Cu 4.510(2) 6_566 ?
O1 Cu 4.530(2) 2_655 ?
O1 Cu 4.581(2) 5_665 ?
O1 Cu 4.718(2) 5_565 ?
O1 Cu 5.055(2) 1_455 ?
O2 Cu 1.9392(19) 7 ?
O2 Cu 3.588(2) 2_655 ?
O2 Cu 4.0163(19) 5_655 ?
O2 Cu 4.361(2) 3_445 ?
O2 Cu 4.626(2) 3_455 ?
O2 Cu 4.687(2) 6_556 ?
O2 Cu 5.079(2) 8_456 ?
O3 As 1.641(2) 4 ?
O3 Cu 1.920(2) 2_655 ?
O3 Cu 3.253(3) 8_456 ?
O3 Cu 3.694(2) 7 ?
O3 Cu 3.945(2) 4 ?
O3 Cu 4.137(2) 6_566 ?
O3 Cu 4.348(3) 8_556 ?
O3 Cu 4.504(2) 6_556 ?
O3 Cu 4.636(2) 3_455 ?
O4 As 1.7279(11) 2 ?
O4 Cu 3.305(2) 8_456 ?
O4 Cu 3.305(2) 7 ?
O4 Cu 3.8160(12) 2_655 ?
O4 Cu 3.8160(12) 1_455 ?
O4 Cu 3.930(3) 3_445 ?
O4 Cu 3.930(3) 4_545 ?
O4 Cu 4.040(2) 5 ?
O4 Cu 4.040(2) 6_556 ?
O4 Cu 4.8701(10) 2 ?
